data_4117790
loop_
_publ_author_name
'Bo Zheng'
'Xu-Dong Chen'
'Shao-Liang Zheng'
'R. H. Holm'

_publ_section_title
;
 Selenium as a Structural Surrogate of Sulfur: Template-Assisted Assembly
 of Five Types of Tungsten-Iron-Sulfur/Selenium Clusters and the
 Structural Fate of Chalcogenide Reactants
;
_journal_name_full 'Journal of the American Chemical Society'
_journal_page_first 6479
_journal_page_last 6490
_journal_paper_doi 10.1021/ja3010539
_journal_volume 134
_journal_year 2012
_chemical_formula_moiety '(C17 H27 B Cl2 Fe2 N6 S4 W), (C8 H20 N), 0.5(C2 H3 N)'
_chemical_formula_sum 'C26 H48.5 B Cl2 Fe2 N7.5 S4 W'
_chemical_formula_weight 971.725
_chemical_name_systematic
; 
 ? 
;
_space_group_IT_number 2
_symmetry_cell_setting triclinic
_symmetry_space_group_name_Hall '-P 1'
_symmetry_space_group_name_H-M 'P -1'
_atom_sites_solution_hydrogens geom
_atom_sites_solution_primary direct
_atom_sites_solution_secondary difmap
_audit_creation_method SHELXL-97
_cell_angle_alpha 80.310(3)
_cell_angle_beta 80.003(3)
_cell_angle_gamma 82.389(3)
_cell_formula_units_Z 2
_cell_length_a 10.4157(17)
_cell_length_b 10.4559(18)
_cell_length_c 18.830(3)
_cell_measurement_reflns_used 6153
_cell_measurement_temperature 100(1)
_cell_measurement_theta_max 25.6515
_cell_measurement_theta_min 2.222
_cell_volume 1979.5(6)
_computing_cell_refinement 'SAINT 7.46A (Bruker-AXS, 2009)'
_computing_data_collection 'APEx2 v2009.3.0 (Bruker-AXS, 2009)'
_computing_data_reduction 'SAINT 7.46A (Bruker-AXS, 2009)'
_computing_molecular_graphics 'Bruker SHELXTL (Sheldrick, 2008)'
_computing_publication_material 'Bruker SHELXTL (Sheldrick, 2008)'
_computing_structure_refinement 'SHELXL-97 (Sheldrick, 2008)'
_computing_structure_solution 'SHELXS-97 (Sheldrick, 2008)'
_diffrn_ambient_temperature 100(1)
_diffrn_measured_fraction_theta_full 0.997
_diffrn_measured_fraction_theta_max 0.997
_diffrn_measurement_device_type
;
Bruker D8 goniometer with CCD area detector
;
_diffrn_measurement_method 'phi and omega scans'
_diffrn_radiation_monochromator graphite
_diffrn_radiation_source 'fine-focus sealed tube'
_diffrn_radiation_type MoK\a
_diffrn_radiation_wavelength 0.71073
_diffrn_reflns_av_R_equivalents 0.0434
_diffrn_reflns_av_sigmaI/netI 0.0511
_diffrn_reflns_limit_h_max 12
_diffrn_reflns_limit_h_min -12
_diffrn_reflns_limit_k_max 12
_diffrn_reflns_limit_k_min -12
_diffrn_reflns_limit_l_max 22
_diffrn_reflns_limit_l_min -22
_diffrn_reflns_number 21453
_diffrn_reflns_theta_full 25.72
_diffrn_reflns_theta_max 25.72
_diffrn_reflns_theta_min 1.11
_exptl_absorpt_coefficient_mu 3.996
_exptl_absorpt_correction_T_max 0.6676
_exptl_absorpt_correction_T_min 0.5021
_exptl_absorpt_correction_type multi-scan
_exptl_absorpt_process_details 'SADABS(Sheldrick, 2008)'
_exptl_crystal_colour black
_exptl_crystal_density_diffrn 1.630
_exptl_crystal_description block
_exptl_crystal_F_000 972
_exptl_crystal_size_max 0.20
_exptl_crystal_size_mid 0.15
_exptl_crystal_size_min 0.11
_refine_diff_density_max 1.742
_refine_diff_density_min -1.168
_refine_diff_density_rms 0.157
_refine_ls_extinction_method none
_refine_ls_goodness_of_fit_ref 1.127
_refine_ls_hydrogen_treatment constr
_refine_ls_matrix_type full
_refine_ls_number_parameters 452
_refine_ls_number_reflns 7508
_refine_ls_number_restraints 170
_refine_ls_restrained_S_all 1.119
_refine_ls_R_factor_all 0.0540
_refine_ls_R_factor_gt 0.0469
_refine_ls_shift/su_max 0.001
_refine_ls_shift/su_mean 0.000
_refine_ls_structure_factor_coef Fsqd
_refine_ls_weighting_details 'calc w=1/[\s^2^(Fo^2^)+(0.0536P)^2^+8.0955P] where P=(Fo^2^+2Fc^2^)/3'
_refine_ls_weighting_scheme calc
_refine_ls_wR_factor_gt 0.1163
_refine_ls_wR_factor_ref 0.1195
_reflns_number_gt 6723
_reflns_number_total 7508
_reflns_threshold_expression >2sigma(I)
_cod_data_source_file ja3010539_si_001_02.cif
_cod_data_source_block compound3
_cod_database_code 4117790

loop_
_symmetry_equiv_pos_as_xyz
'x, y, z'
'-x, -y, -z'

loop_
_atom_site_label
_atom_site_type_symbol
_atom_site_fract_x
_atom_site_fract_y
_atom_site_fract_z
_atom_site_U_iso_or_equiv
_atom_site_adp_type
_atom_site_occupancy
_atom_site_symmetry_multiplicity
_atom_site_calc_flag
_atom_site_refinement_flags
_atom_site_disorder_assembly
_atom_site_disorder_group
W1 W 0.70870(3) 0.93791(3) 0.212690(14) 0.01985(10) Uani 1 1 d . A .
Fe1 Fe 0.73091(13) 0.70638(11) 0.30209(6) 0.0361(3) Uani 1 1 d D . .
Fe2 Fe 0.88941(11) 0.88155(12) 0.30470(5) 0.0324(3) Uani 1 1 d D A .
S1 S 0.7096(2) 0.73419(18) 0.18444(10) 0.0344(5) Uani 1 1 d . A .
S2 S 0.66739(17) 0.90340(18) 0.34134(9) 0.0255(4) Uani 1 1 d . A .
S3 S 0.92438(18) 0.9736(2) 0.18866(9) 0.0305(4) Uani 1 1 d . . .
S4A S 0.9489(9) 0.6464(9) 0.3047(5) 0.0379(15) Uani 0.649(13) 1 d PD A 2
C16A C 1.0210(18) 0.619(2) 0.2115(9) 0.046(5) Uani 0.649(13) 1 d PD A 2
H16A H 1.0129 0.5304 0.2058 0.055 Uiso 0.649(13) 1 calc PR A 2
H16B H 0.9730 0.6776 0.1770 0.055 Uiso 0.649(13) 1 calc PR A 2
C17A C 1.1645(14) 0.6430(16) 0.1945(9) 0.060(4) Uani 0.649(13) 1 d PD A 2
H17A H 1.1980 0.6320 0.1448 0.090 Uiso 0.649(13) 1 calc PR A 2
H17B H 1.2133 0.5817 0.2265 0.090 Uiso 0.649(13) 1 calc PR A 2
H17C H 1.1731 0.7302 0.2014 0.090 Uiso 0.649(13) 1 calc PR A 2
S4B S 0.9786(17) 0.6761(17) 0.3017(10) 0.0379(15) Uani 0.351(13) 1 d PD A 1
C16B C 1.059(5) 0.659(3) 0.2084(16) 0.046(5) Uani 0.351(13) 1 d PD A 1
H16C H 1.0164 0.7234 0.1739 0.055 Uiso 0.351(13) 1 calc PR A 1
H16D H 1.1499 0.6741 0.2026 0.055 Uiso 0.351(13) 1 calc PR A 1
C17B C 1.049(3) 0.521(3) 0.1931(15) 0.060(4) Uani 0.351(13) 1 d PD A 1
H17D H 1.0500 0.5234 0.1418 0.090 Uiso 0.351(13) 1 calc PR A 1
H17E H 0.9681 0.4911 0.2195 0.090 Uiso 0.351(13) 1 calc PR A 1
H17F H 1.1214 0.4634 0.2085 0.090 Uiso 0.351(13) 1 calc PR A 1
N1 N 0.4866(5) 0.9664(6) 0.2134(3) 0.0257(13) Uani 1 1 d . . .
N2 N 0.4303(6) 1.0738(6) 0.1734(3) 0.0297(14) Uani 1 1 d . A .
N3 N 0.7071(6) 1.0055(5) 0.0935(3) 0.0226(12) Uani 1 1 d . . .
N4 N 0.6133(6) 1.0988(6) 0.0693(3) 0.0261(13) Uani 1 1 d . A .
N5 N 0.6622(6) 1.1569(6) 0.2166(3) 0.0251(13) Uani 1 1 d . . .
N6 N 0.5856(6) 1.2338(6) 0.1707(3) 0.0278(13) Uani 1 1 d . A .
C1 C 0.4013(9) 0.7737(10) 0.2995(5) 0.051(3) Uani 1 1 d . . .
H1A H 0.4689 0.7153 0.2767 0.076 Uiso 1 1 calc R A .
H1B H 0.3196 0.7363 0.3087 0.076 Uiso 1 1 calc R . .
H1C H 0.4238 0.7876 0.3447 0.076 Uiso 1 1 calc R . .
C2 C 0.3886(8) 0.8994(9) 0.2509(4) 0.039(2) Uani 1 1 d . A .
C3 C 0.2692(8) 0.9681(10) 0.2341(4) 0.043(2) Uani 1 1 d . . .
H3 H 0.1856 0.9438 0.2522 0.052 Uiso 1 1 calc R A .
C4 C 0.2992(7) 1.0759(8) 0.1867(4) 0.0342(18) Uani 1 1 d . A .
C5 C 0.2088(8) 1.1858(9) 0.1541(5) 0.047(2) Uani 1 1 d . . .
H5A H 0.2264 1.2667 0.1662 0.070 Uiso 1 1 calc R A .
H5B H 0.1195 1.1710 0.1732 0.070 Uiso 1 1 calc R . .
H5C H 0.2227 1.1899 0.1021 0.070 Uiso 1 1 calc R . .
C6 C 0.8986(9) 0.8655(9) 0.0325(4) 0.041(2) Uani 1 1 d . . .
H6A H 0.9559 0.8801 0.0645 0.061 Uiso 1 1 calc R A .
H6B H 0.9456 0.8684 -0.0162 0.061 Uiso 1 1 calc R . .
H6C H 0.8672 0.7815 0.0486 0.061 Uiso 1 1 calc R . .
C7 C 0.7849(7) 0.9691(7) 0.0337(3) 0.0261(15) Uani 1 1 d . A .
C8 C 0.7391(8) 1.0402(7) -0.0283(4) 0.0335(18) Uani 1 1 d . . .
H8 H 0.7757 1.0351 -0.0766 0.040 Uiso 1 1 calc R A .
C9 C 0.6302(8) 1.1186(7) -0.0044(4) 0.0303(17) Uani 1 1 d . A .
C10 C 0.5407(9) 1.2101(9) -0.0475(4) 0.045(2) Uani 1 1 d . . .
H10A H 0.4546 1.1816 -0.0366 0.068 Uiso 1 1 calc R A .
H10B H 0.5729 1.2118 -0.0985 0.068 Uiso 1 1 calc R . .
H10C H 0.5367 1.2961 -0.0350 0.068 Uiso 1 1 calc R . .
C11 C 0.7921(9) 1.2018(8) 0.3099(4) 0.040(2) Uani 1 1 d . . .
H11A H 0.7420 1.1724 0.3562 0.060 Uiso 1 1 calc R A .
H11B H 0.8340 1.2763 0.3136 0.060 Uiso 1 1 calc R . .
H11C H 0.8575 1.1330 0.2960 0.060 Uiso 1 1 calc R . .
C12 C 0.7027(8) 1.2386(8) 0.2536(4) 0.0358(18) Uani 1 1 d . A .
C13 C 0.6500(8) 1.3646(8) 0.2325(4) 0.0366(18) Uani 1 1 d . . .
H13 H 0.6620 1.4389 0.2506 0.044 Uiso 1 1 calc R A .
C14 C 0.5766(8) 1.3585(8) 0.1800(4) 0.0366(18) Uani 1 1 d . A .
C15 C 0.4997(11) 1.4648(8) 0.1381(5) 0.051(2) Uani 1 1 d . . .
H15A H 0.5423 1.4792 0.0884 0.077 Uiso 1 1 calc R A .
H15B H 0.4934 1.5433 0.1592 0.077 Uiso 1 1 calc R . .
H15C H 0.4133 1.4408 0.1395 0.077 Uiso 1 1 calc R . .
B1 B 0.5135(9) 1.1702(9) 0.1228(5) 0.0314(19) Uani 1 1 d . . .
H1 H 0.4575 1.2372 0.0960 0.038 Uiso 1 1 calc R A .
N7A N 0.7138(15) 0.7271(14) 0.5821(8) 0.0726(15) Uani 0.660(7) 1 d PDU B 1
C21A C 0.7476(17) 0.8644(16) 0.5402(9) 0.0726(16) Uani 0.660(7) 1 d PDU B 1
H21C H 0.8424 0.8619 0.5312 0.087 Uiso 0.660(7) 1 calc PR B 1
H21D H 0.7193 0.8739 0.4929 0.087 Uiso 0.660(7) 1 calc PR B 1
C22A C 0.6942(19) 0.9882(18) 0.5723(10) 0.075(2) Uani 0.660(7) 1 d PDU B 1
H22D H 0.7408 1.0592 0.5458 0.112 Uiso 0.660(7) 1 calc PR B 1
H22E H 0.7056 0.9760 0.6226 0.112 Uiso 0.660(7) 1 calc PR B 1
H22F H 0.6027 1.0076 0.5687 0.112 Uiso 0.660(7) 1 calc PR B 1
C23A C 0.7543(16) 0.7162(19) 0.6563(9) 0.0728(16) Uani 0.660(7) 1 d PDU B 1
H23C H 0.7234 0.6382 0.6864 0.087 Uiso 0.660(7) 1 calc PR B 1
H23D H 0.7115 0.7906 0.6790 0.087 Uiso 0.660(7) 1 calc PR B 1
C24A C 0.9006(16) 0.7105(19) 0.6548(10) 0.074(2) Uani 0.660(7) 1 d PDU B 1
H24D H 0.9434 0.7253 0.6052 0.110 Uiso 0.660(7) 1 calc PR B 1
H24E H 0.9328 0.6262 0.6778 0.110 Uiso 0.660(7) 1 calc PR B 1
H24F H 0.9183 0.7765 0.6805 0.110 Uiso 0.660(7) 1 calc PR B 1
C25A C 0.7743(18) 0.6322(16) 0.5387(9) 0.0730(16) Uani 0.660(7) 1 d PDU B 1
H25C H 0.8679 0.6389 0.5278 0.088 Uiso 0.660(7) 1 calc PR B 1
H25D H 0.7400 0.6480 0.4929 0.088 Uiso 0.660(7) 1 calc PR B 1
C26A C 0.7511(18) 0.5013(17) 0.5758(10) 0.0748(18) Uani 0.660(7) 1 d PDU B 1
H26D H 0.7848 0.4391 0.5432 0.112 Uiso 0.660(7) 1 calc PR B 1
H26E H 0.6586 0.4971 0.5907 0.112 Uiso 0.660(7) 1 calc PR B 1
H26F H 0.7946 0.4815 0.6179 0.112 Uiso 0.660(7) 1 calc PR B 1
C27A C 0.5613(16) 0.7394(18) 0.5974(9) 0.0728(16) Uani 0.660(7) 1 d PDU B 1
H27C H 0.5335 0.6639 0.6313 0.087 Uiso 0.660(7) 1 calc PR B 1
H27D H 0.5297 0.8161 0.6206 0.087 Uiso 0.660(7) 1 calc PR B 1
C28A C 0.499(2) 0.749(2) 0.5297(10) 0.0728(19) Uani 0.660(7) 1 d PDU B 1
H28D H 0.5124 0.8322 0.5000 0.109 Uiso 0.660(7) 1 calc PR B 1
H28E H 0.4072 0.7421 0.5433 0.109 Uiso 0.660(7) 1 calc PR B 1
H28F H 0.5392 0.6805 0.5027 0.109 Uiso 0.660(7) 1 calc PR B 1
N7B N 0.719(2) 0.755(2) 0.5837(13) 0.0726(15) Uani 0.340(7) 1 d PDU B 2
C21B C 0.699(3) 0.902(2) 0.5995(14) 0.0726(16) Uani 0.340(7) 1 d PDU B 2
H21A H 0.6089 0.9213 0.6219 0.087 Uiso 0.340(7) 1 calc PR B 2
H21B H 0.7548 0.9092 0.6346 0.087 Uiso 0.340(7) 1 calc PR B 2
C22B C 0.729(4) 1.006(3) 0.5317(18) 0.075(2) Uani 0.340(7) 1 d PDU B 2
H22A H 0.8207 0.9933 0.5116 0.112 Uiso 0.340(7) 1 calc PR B 2
H22B H 0.7096 1.0917 0.5457 0.112 Uiso 0.340(7) 1 calc PR B 2
H22C H 0.6771 0.9985 0.4958 0.112 Uiso 0.340(7) 1 calc PR B 2
C23B C 0.863(2) 0.724(3) 0.5572(14) 0.0728(16) Uani 0.340(7) 1 d PDU B 2
H23A H 0.8705 0.6486 0.5327 0.087 Uiso 0.340(7) 1 calc PR B 2
H23B H 0.8878 0.7963 0.5196 0.087 Uiso 0.340(7) 1 calc PR B 2
C24B C 0.969(3) 0.698(4) 0.6037(18) 0.074(2) Uani 0.340(7) 1 d PDU B 2
H24A H 1.0509 0.6754 0.5747 0.110 Uiso 0.340(7) 1 calc PR B 2
H24B H 0.9488 0.6280 0.6423 0.110 Uiso 0.340(7) 1 calc PR B 2
H24C H 0.9736 0.7754 0.6243 0.110 Uiso 0.340(7) 1 calc PR B 2
C25B C 0.640(3) 0.741(3) 0.5324(15) 0.0730(16) Uani 0.340(7) 1 d PDU B 2
H25A H 0.6571 0.6515 0.5230 0.088 Uiso 0.340(7) 1 calc PR B 2
H25B H 0.6696 0.7961 0.4871 0.088 Uiso 0.340(7) 1 calc PR B 2
C26B C 0.499(3) 0.771(5) 0.550(2) 0.0748(18) Uani 0.340(7) 1 d PDU B 2
H26A H 0.4596 0.7701 0.5073 0.112 Uiso 0.340(7) 1 calc PR B 2
H26B H 0.4797 0.8558 0.5645 0.112 Uiso 0.340(7) 1 calc PR B 2
H26C H 0.4648 0.7068 0.5885 0.112 Uiso 0.340(7) 1 calc PR B 2
C27B C 0.681(3) 0.686(3) 0.6622(14) 0.0728(16) Uani 0.340(7) 1 d PDU B 2
H27A H 0.7376 0.7080 0.6933 0.087 Uiso 0.340(7) 1 calc PR B 2
H27B H 0.5917 0.7158 0.6806 0.087 Uiso 0.340(7) 1 calc PR B 2
C28B C 0.695(3) 0.539(3) 0.6657(17) 0.0728(19) Uani 0.340(7) 1 d PDU B 2
H28A H 0.6870 0.5179 0.6190 0.109 Uiso 0.340(7) 1 calc PR B 2
H28B H 0.6266 0.5034 0.7019 0.109 Uiso 0.340(7) 1 calc PR B 2
H28C H 0.7787 0.5026 0.6784 0.109 Uiso 0.340(7) 1 calc PR B 2
Cl1A Cl 0.682(6) 0.536(2) 0.3841(12) 0.047(2) Uani 0.17(5) 1 d PD A 1
Cl1B Cl 0.6323(18) 0.5484(6) 0.3822(2) 0.047(2) Uani 0.83(5) 1 d PD A 2
Cl2A Cl 0.9962(7) 0.933(3) 0.3887(10) 0.048(3) Uani 0.84(11) 1 d PD A 1
Cl2B Cl 0.998(4) 0.967(9) 0.378(3) 0.048(3) Uani 0.16(11) 1 d PD A 2
N1SA N 0.793(2) 0.501(2) -0.0098(11) 0.077(4) Uani 0.50 1 d PU C 1
C1SA C 0.838(2) 0.431(3) 0.0272(14) 0.072(4) Uani 0.50 1 d PU C 1
C2SA C 0.885(2) 0.351(2) 0.0727(13) 0.072(4) Uani 0.50 1 d PU C 1
H2SA H 0.8944 0.3935 0.1127 0.108 Uiso 0.50 1 calc PR C 1
H2SB H 0.9691 0.3142 0.0516 0.108 Uiso 0.50 1 calc PR C 1
H2SC H 0.8280 0.2838 0.0899 0.108 Uiso 0.50 1 calc PR C 1

loop_
_atom_site_aniso_label
_atom_site_aniso_U_11
_atom_site_aniso_U_22
_atom_site_aniso_U_33
_atom_site_aniso_U_23
_atom_site_aniso_U_13
_atom_site_aniso_U_12
W1 0.02065(16) 0.02299(15) 0.01673(14) -0.00273(10) -0.00356(10) -0.00469(10)
Fe1 0.0570(8) 0.0279(6) 0.0232(5) -0.0005(4) -0.0097(5) -0.0039(5)
Fe2 0.0262(6) 0.0503(7) 0.0209(5) -0.0050(5) -0.0057(4) -0.0019(5)
S1 0.0560(13) 0.0256(9) 0.0240(9) -0.0043(7) -0.0109(9) -0.0060(9)
S2 0.0262(9) 0.0337(10) 0.0178(8) -0.0035(7) -0.0023(7) -0.0094(8)
S3 0.0204(9) 0.0492(12) 0.0211(8) -0.0033(8) -0.0013(7) -0.0063(8)
S4A 0.046(4) 0.037(4) 0.0303(13) -0.002(2) -0.013(2) 0.004(2)
C16A 0.053(14) 0.044(12) 0.039(6) -0.015(7) -0.002(7) 0.008(8)
C17A 0.055(9) 0.068(9) 0.056(8) -0.028(7) -0.006(7) 0.017(7)
S4B 0.046(4) 0.037(4) 0.0303(13) -0.002(2) -0.013(2) 0.004(2)
C16B 0.053(14) 0.044(12) 0.039(6) -0.015(7) -0.002(7) 0.008(8)
C17B 0.055(9) 0.068(9) 0.056(8) -0.028(7) -0.006(7) 0.017(7)
N1 0.019(3) 0.032(3) 0.028(3) 0.001(3) -0.008(2) -0.008(3)
N2 0.024(3) 0.041(4) 0.027(3) -0.008(3) -0.006(3) -0.007(3)
N3 0.026(3) 0.027(3) 0.015(3) -0.002(2) -0.005(2) -0.002(2)
N4 0.025(3) 0.032(3) 0.023(3) 0.001(2) -0.009(2) -0.005(3)
N5 0.027(3) 0.026(3) 0.026(3) -0.008(2) -0.009(3) -0.004(3)
N6 0.036(4) 0.022(3) 0.025(3) -0.001(2) -0.005(3) -0.002(3)
C1 0.046(5) 0.071(7) 0.038(5) 0.015(4) -0.014(4) -0.038(5)
C2 0.026(4) 0.069(6) 0.026(4) -0.009(4) -0.003(3) -0.018(4)
C3 0.029(4) 0.072(6) 0.031(4) -0.011(4) -0.002(3) -0.014(4)
C4 0.024(4) 0.050(5) 0.032(4) -0.019(4) -0.003(3) -0.004(4)
C5 0.027(4) 0.054(6) 0.064(6) -0.022(5) -0.020(4) 0.009(4)
C6 0.050(5) 0.050(5) 0.020(4) -0.011(3) -0.002(3) 0.003(4)
C7 0.036(4) 0.027(4) 0.015(3) -0.004(3) -0.004(3) -0.003(3)
C8 0.047(5) 0.035(4) 0.019(3) -0.003(3) -0.002(3) -0.009(4)
C9 0.044(5) 0.027(4) 0.022(4) -0.001(3) -0.007(3) -0.011(3)
C10 0.059(6) 0.048(5) 0.029(4) 0.000(4) -0.019(4) 0.006(4)
C11 0.058(6) 0.034(4) 0.035(4) -0.010(3) -0.019(4) -0.008(4)
C12 0.043(5) 0.041(5) 0.026(4) -0.010(3) -0.004(3) -0.008(4)
C13 0.047(5) 0.028(4) 0.038(4) -0.007(3) -0.010(4) -0.008(4)
C14 0.047(5) 0.032(4) 0.030(4) -0.005(3) -0.003(4) -0.003(4)
C15 0.082(7) 0.020(4) 0.051(5) -0.006(4) -0.015(5) 0.003(4)
B1 0.034(5) 0.033(5) 0.028(4) -0.001(4) -0.015(4) 0.001(4)
N7A 0.076(3) 0.086(4) 0.066(3) 0.004(3) -0.032(3) -0.037(3)
C21A 0.076(3) 0.086(4) 0.066(3) 0.004(3) -0.032(3) -0.037(3)
C22A 0.078(4) 0.086(4) 0.068(4) 0.005(3) -0.029(4) -0.034(4)
C23A 0.077(3) 0.086(4) 0.066(3) 0.004(3) -0.032(3) -0.037(3)
C24A 0.077(4) 0.087(4) 0.067(4) 0.004(4) -0.034(3) -0.036(4)
C25A 0.076(3) 0.086(4) 0.067(3) 0.004(3) -0.033(3) -0.036(3)
C26A 0.076(4) 0.086(4) 0.071(4) 0.005(3) -0.033(3) -0.034(4)
C27A 0.076(3) 0.086(4) 0.066(3) 0.004(3) -0.032(3) -0.038(3)
C28A 0.076(4) 0.086(4) 0.067(4) 0.004(3) -0.032(3) -0.039(4)
N7B 0.076(3) 0.086(4) 0.066(3) 0.004(3) -0.032(3) -0.037(3)
C21B 0.076(3) 0.086(4) 0.066(3) 0.004(3) -0.032(3) -0.037(3)
C22B 0.078(4) 0.086(4) 0.068(4) 0.005(3) -0.029(4) -0.034(4)
C23B 0.077(3) 0.086(4) 0.066(3) 0.004(3) -0.032(3) -0.037(3)
C24B 0.077(4) 0.087(4) 0.067(4) 0.004(4) -0.034(3) -0.036(4)
C25B 0.076(3) 0.086(4) 0.067(3) 0.004(3) -0.033(3) -0.036(3)
C26B 0.076(4) 0.086(4) 0.071(4) 0.005(3) -0.033(3) -0.034(4)
C27B 0.076(3) 0.086(4) 0.066(3) 0.004(3) -0.032(3) -0.038(3)
C28B 0.076(4) 0.086(4) 0.067(4) 0.004(3) -0.032(3) -0.039(4)
Cl1A 0.083(6) 0.0300(13) 0.0302(11) 0.0020(9) -0.013(2) -0.016(2)
Cl1B 0.083(6) 0.0300(13) 0.0302(11) 0.0020(9) -0.013(2) -0.016(2)
Cl2A 0.0317(12) 0.091(8) 0.023(2) 0.003(4) -0.0079(15) -0.022(2)
Cl2B 0.0317(12) 0.091(8) 0.023(2) 0.003(4) -0.0079(15) -0.022(2)
N1SA 0.060(9) 0.081(11) 0.074(10) -0.006(7) 0.017(7) 0.001(7)
C1SA 0.056(9) 0.076(11) 0.069(10) -0.008(7) 0.023(7) 0.004(7)
C2SA 0.054(9) 0.075(11) 0.069(10) -0.009(7) 0.027(7) 0.007(7)

loop_
_atom_type_symbol
_atom_type_description
_atom_type_scat_dispersion_real
_atom_type_scat_dispersion_imag
_atom_type_scat_source
C C 0.0033 0.0016 'International Tables Vol C Tables 4.2.6.8 and 6.1.1.4'
H H 0.0000 0.0000 'International Tables Vol C Tables 4.2.6.8 and 6.1.1.4'
B B 0.0013 0.0007 'International Tables Vol C Tables 4.2.6.8 and 6.1.1.4'
Cl Cl 0.1484 0.1585 'International Tables Vol C Tables 4.2.6.8 and 6.1.1.4'
Fe Fe 0.3463 0.8444 'International Tables Vol C Tables 4.2.6.8 and 6.1.1.4'
N N 0.0061 0.0033 'International Tables Vol C Tables 4.2.6.8 and 6.1.1.4'
S S 0.1246 0.1234 'International Tables Vol C Tables 4.2.6.8 and 6.1.1.4'
W W -0.8490 6.8722 'International Tables Vol C Tables 4.2.6.8 and 6.1.1.4'

loop_
_geom_angle_atom_site_label_1
_geom_angle_atom_site_label_2
_geom_angle_atom_site_label_3
_geom_angle
N3 W1 S1 85.14(15)
N3 W1 S3 85.70(15)
S1 W1 S3 103.87(8)
N3 W1 N5 81.7(2)
S1 W1 N5 162.34(15)
S3 W1 N5 86.84(16)
N3 W1 N1 81.1(2)
S1 W1 N1 88.12(16)
S3 W1 N1 161.38(15)
N5 W1 N1 78.3(2)
N3 W1 S2 166.57(15)
S1 W1 S2 102.85(6)
S3 W1 S2 102.53(6)
N5 W1 S2 88.15(15)
N1 W1 S2 88.29(15)
N3 W1 Fe1 137.06(14)
S1 W1 Fe1 52.21(5)
S3 W1 Fe1 98.60(6)
N5 W1 Fe1 141.01(14)
N1 W1 Fe1 100.01(15)
S2 W1 Fe1 52.92(5)
N3 W1 Fe2 137.24(15)
S1 W1 Fe2 98.54(6)
S3 W1 Fe2 51.92(5)
N5 W1 Fe2 99.12(14)
N1 W1 Fe2 141.27(14)
S2 W1 Fe2 53.00(5)
Fe1 W1 Fe2 58.04(4)
Cl1A Fe1 S1 126.4(9)
Cl1A Fe1 Cl1B 13.4(12)
S1 Fe1 Cl1B 120.4(3)
Cl1A Fe1 S4A 90.3(16)
S1 Fe1 S4A 105.1(2)
Cl1B Fe1 S4A 103.7(5)
Cl1A Fe1 S2 114.7(9)
S1 Fe1 S2 106.93(8)
Cl1B Fe1 S2 109.6(2)
S4A Fe1 S2 110.9(2)
Cl1A Fe1 S4B 97.5(16)
S1 Fe1 S4B 104.4(4)
Cl1B Fe1 S4B 110.8(6)
S4A Fe1 S4B 8.6(5)
S2 Fe1 S4B 103.3(4)
Cl1A Fe1 Fe2 128.8(12)
S1 Fe1 Fe2 102.28(7)
Cl1B Fe1 Fe2 137.3(3)
S4A Fe1 Fe2 59.4(2)
S2 Fe1 Fe2 54.90(6)
S4B Fe1 Fe2 50.9(4)
Cl1A Fe1 W1 161.8(15)
S1 Fe1 W1 53.83(5)
Cl1B Fe1 W1 148.8(5)
S4A Fe1 W1 107.4(2)
S2 Fe1 W1 55.57(5)
S4B Fe1 W1 99.8(4)
Fe2 Fe1 W1 61.07(4)
S3 Fe2 S4B 103.6(5)
S3 Fe2 Cl2A 121.6(8)
S4B Fe2 Cl2A 99.1(8)
S3 Fe2 Cl2B 113(2)
S4B Fe2 Cl2B 107(2)
Cl2A Fe2 Cl2B 9.6(17)
S3 Fe2 S2 106.74(8)
S4B Fe2 S2 114.4(4)
Cl2A Fe2 S2 111.2(2)
Cl2B Fe2 S2 112.1(12)
S3 Fe2 S4A 106.1(2)
S4B Fe2 S4A 9.7(5)
Cl2A Fe2 S4A 105.0(8)
Cl2B Fe2 S4A 113(2)
S2 Fe2 S4A 104.8(2)
S3 Fe2 Fe1 102.49(7)
S4B Fe2 Fe1 62.7(4)
Cl2A Fe2 Fe1 135.5(8)
Cl2B Fe2 Fe1 144(2)
S2 Fe2 Fe1 54.70(6)
S4A Fe2 Fe1 53.1(2)
S3 Fe2 W1 53.86(5)
S4B Fe2 W1 108.8(4)
Cl2A Fe2 W1 152.1(7)
Cl2B Fe2 W1 144(2)
S2 Fe2 W1 55.45(5)
S4A Fe2 W1 102.3(2)
Fe1 Fe2 W1 60.90(3)
Fe1 S1 W1 73.96(6)
Fe1 S2 Fe2 70.40(7)
Fe1 S2 W1 71.52(6)
Fe2 S2 W1 71.55(6)
Fe2 S3 W1 74.22(6)
C16A S4A Fe1 105.9(7)
C16A S4A Fe2 108.5(7)
Fe1 S4A Fe2 67.5(3)
C17A C16A S4A 111.6(10)
C16B S4B Fe2 109.1(14)
C16B S4B Fe1 107.7(17)
Fe2 S4B Fe1 66.4(5)
C17B C16B S4B 109.5(17)
C2 N1 N2 106.9(6)
C2 N1 W1 132.7(5)
N2 N1 W1 120.3(4)
C4 N2 N1 110.1(6)
C4 N2 B1 128.9(7)
N1 N2 B1 121.1(6)
C7 N3 N4 106.5(5)
C7 N3 W1 132.0(5)
N4 N3 W1 121.4(4)
C9 N4 N3 110.2(6)
C9 N4 B1 128.8(6)
N3 N4 B1 120.9(5)
C12 N5 N6 105.5(6)
C12 N5 W1 133.4(5)
N6 N5 W1 121.0(4)
C14 N6 N5 110.8(6)
C14 N6 B1 129.2(7)
N5 N6 B1 119.7(6)
N1 C2 C3 108.1(8)
N1 C2 C1 126.8(8)
C3 C2 C1 125.1(7)
C4 C3 C2 106.9(7)
N2 C4 C3 108.0(7)
N2 C4 C5 123.0(8)
C3 C4 C5 129.0(8)
N3 C7 C8 109.0(6)
N3 C7 C6 126.3(6)
C8 C7 C6 124.7(6)
C9 C8 C7 106.7(6)
N4 C9 C8 107.6(7)
N4 C9 C10 123.3(7)
C8 C9 C10 129.1(7)
N5 C12 C13 110.0(7)
N5 C12 C11 126.1(7)
C13 C12 C11 123.9(7)
C14 C13 C12 106.4(7)
N6 C14 C13 107.3(7)
N6 C14 C15 123.2(7)
C13 C14 C15 129.4(7)
N2 B1 N4 109.9(6)
N2 B1 N6 107.3(6)
N4 B1 N6 109.8(6)
C25A N7A C23A 116.7(14)
C25A N7A C27A 115.8(12)
C23A N7A C27A 104.6(12)
C25A N7A C21A 108.0(13)
C23A N7A C21A 106.2(11)
C27A N7A C21A 104.5(12)
C22A C21A N7A 121.0(14)
N7A C23A C24A 114.3(13)
N7A C25A C26A 110.9(14)
C28A C27A N7A 113.5(14)
C25B N7B C23B 112(2)
C25B N7B C27B 116.7(19)
C23B N7B C27B 110.5(18)
C25B N7B C21B 110.1(19)
C23B N7B C21B 106.7(18)
C27B N7B C21B 99.0(17)
C22B C21B N7B 115(2)
C24B C23B N7B 125(2)
N7B C25B C26B 119(2)
C28B C27B N7B 112(2)
N1SA C1SA C2SA 177(3)

loop_
_geom_bond_atom_site_label_1
_geom_bond_atom_site_label_2
_geom_bond_distance
W1 N3 2.238(5)
W1 S1 2.2792(19)
W1 S3 2.2810(18)
W1 N5 2.288(6)
W1 N1 2.291(6)
W1 S2 2.3597(17)
W1 Fe1 2.7134(12)
W1 Fe2 2.7179(11)
Fe1 Cl1A 2.205(15)
Fe1 S1 2.231(2)
Fe1 Cl1B 2.265(5)
Fe1 S4A 2.281(9)
Fe1 S2 2.282(2)
Fe1 S4B 2.556(18)
Fe1 Fe2 2.6347(17)
Fe2 S3 2.223(2)
Fe2 S4B 2.231(18)
Fe2 Cl2A 2.254(3)
Fe2 Cl2B 2.279(17)
Fe2 S2 2.288(2)
Fe2 S4A 2.454(9)
S4A C16A 1.837(11)
C16A C17A 1.52(2)
S4B C16B 1.836(17)
C16B C17B 1.54(2)
N1 C2 1.343(10)
N1 N2 1.366(9)
N2 C4 1.342(10)
N2 B1 1.516(11)
N3 C7 1.348(9)
N3 N4 1.366(8)
N4 C9 1.351(9)
N4 B1 1.529(11)
N5 C12 1.337(9)
N5 N6 1.366(8)
N6 C14 1.334(10)
N6 B1 1.546(10)
C1 C2 1.475(12)
C2 C3 1.409(12)
C3 C4 1.350(12)
C4 C5 1.504(11)
C6 C7 1.495(11)
C7 C8 1.397(10)
C8 C9 1.364(11)
C9 C10 1.486(11)
C11 C12 1.501(11)
C12 C13 1.379(11)
C13 C14 1.364(11)
C14 C15 1.479(12)
N7A C25A 1.41(2)
N7A C23A 1.509(19)
N7A C27A 1.56(2)
N7A C21A 1.570(19)
C21A C22A 1.52(2)
C23A C24A 1.51(2)
C25A C26A 1.46(2)
C27A C28A 1.51(2)
N7B C25B 1.41(2)
N7B C23B 1.51(2)
N7B C27B 1.54(2)
N7B C21B 1.59(2)
C21B C22B 1.55(2)
C23B C24B 1.49(2)
C25B C26B 1.45(3)
C27B C28B 1.51(2)
N1SA C1SA 1.05(3)
C1SA C2SA 1.21(3)

loop_
_geom_torsion_atom_site_label_1
_geom_torsion_atom_site_label_2
_geom_torsion_atom_site_label_3
_geom_torsion_atom_site_label_4
_geom_torsion
N3 W1 Fe1 Cl1A -105(3)
S1 W1 Fe1 Cl1A -97(3)
S3 W1 Fe1 Cl1A 162(3)
N5 W1 Fe1 Cl1A 66(3)
N1 W1 Fe1 Cl1A -18(3)
S2 W1 Fe1 Cl1A 62(3)
Fe2 W1 Fe1 Cl1A 128(3)
N3 W1 Fe1 S1 -8.0(2)
S3 W1 Fe1 S1 -100.92(9)
N5 W1 Fe1 S1 163.4(2)
N1 W1 Fe1 S1 79.69(17)
S2 W1 Fe1 S1 159.83(10)
Fe2 W1 Fe1 S1 -134.86(8)
N3 W1 Fe1 Cl1B -98.2(4)
S1 W1 Fe1 Cl1B -90.2(3)
S3 W1 Fe1 Cl1B 168.9(3)
N5 W1 Fe1 Cl1B 73.3(4)
N1 W1 Fe1 Cl1B -10.5(3)
S2 W1 Fe1 Cl1B 69.7(3)
Fe2 W1 Fe1 Cl1B 135.0(3)
N3 W1 Fe1 S4A 88.3(3)
S1 W1 Fe1 S4A 96.3(2)
S3 W1 Fe1 S4A -4.6(2)
N5 W1 Fe1 S4A -100.2(3)
N1 W1 Fe1 S4A 176.0(3)
S2 W1 Fe1 S4A -103.8(2)
Fe2 W1 Fe1 S4A -38.5(2)
N3 W1 Fe1 S2 -167.8(2)
S1 W1 Fe1 S2 -159.83(10)
S3 W1 Fe1 S2 99.25(7)
N5 W1 Fe1 S2 3.6(2)
N1 W1 Fe1 S2 -80.14(16)
Fe2 W1 Fe1 S2 65.32(6)
N3 W1 Fe1 S4B 92.7(4)
S1 W1 Fe1 S4B 100.7(4)
S3 W1 Fe1 S4B -0.2(4)
N5 W1 Fe1 S4B -95.9(4)
N1 W1 Fe1 S4B -179.6(4)
S2 W1 Fe1 S4B -99.5(4)
Fe2 W1 Fe1 S4B -34.2(4)
N3 W1 Fe1 Fe2 126.9(2)
S1 W1 Fe1 Fe2 134.86(8)
S3 W1 Fe1 Fe2 33.93(6)
N5 W1 Fe1 Fe2 -61.7(2)
N1 W1 Fe1 Fe2 -145.45(15)
S2 W1 Fe1 Fe2 -65.32(6)
Cl1A Fe1 Fe2 S3 163.0(16)
S1 Fe1 Fe2 S3 0.39(10)
Cl1B Fe1 Fe2 S3 177.2(6)
S4A Fe1 Fe2 S3 100.9(3)
S2 Fe1 Fe2 S3 -101.81(9)
S4B Fe1 Fe2 S3 99.0(5)
W1 Fe1 Fe2 S3 -35.46(6)
Cl1A Fe1 Fe2 S4B 64.0(17)
S1 Fe1 Fe2 S4B -98.6(5)
Cl1B Fe1 Fe2 S4B 78.2(8)
S4A Fe1 Fe2 S4B 1.8(7)
S2 Fe1 Fe2 S4B 159.2(5)
W1 Fe1 Fe2 S4B -134.5(5)
Cl1A Fe1 Fe2 Cl2A -10.3(17)
S1 Fe1 Fe2 Cl2A -172.9(5)
Cl1B Fe1 Fe2 Cl2A 3.9(8)
S4A Fe1 Fe2 Cl2A -72.4(6)
S2 Fe1 Fe2 Cl2A 84.9(6)
S4B Fe1 Fe2 Cl2A -74.2(7)
W1 Fe1 Fe2 Cl2A 151.3(5)
Cl1A Fe1 Fe2 Cl2B -16(3)
S1 Fe1 Fe2 Cl2B -179(3)
Cl1B Fe1 Fe2 Cl2B -2(3)
S4A Fe1 Fe2 Cl2B -79(3)
S2 Fe1 Fe2 Cl2B 79(3)
S4B Fe1 Fe2 Cl2B -80(3)
W1 Fe1 Fe2 Cl2B 145(3)
Cl1A Fe1 Fe2 S2 -95.2(16)
S1 Fe1 Fe2 S2 102.20(9)
Cl1B Fe1 Fe2 S2 -81.0(6)
S4A Fe1 Fe2 S2 -157.3(3)
S4B Fe1 Fe2 S2 -159.2(5)
W1 Fe1 Fe2 S2 66.35(6)
Cl1A Fe1 Fe2 S4A 62.2(16)
S1 Fe1 Fe2 S4A -100.5(3)
Cl1B Fe1 Fe2 S4A 76.4(6)
S2 Fe1 Fe2 S4A 157.3(3)
S4B Fe1 Fe2 S4A -1.8(7)
W1 Fe1 Fe2 S4A -136.3(2)
Cl1A Fe1 Fe2 W1 -161.5(16)
S1 Fe1 Fe2 W1 35.85(6)
Cl1B Fe1 Fe2 W1 -147.3(6)
S4A Fe1 Fe2 W1 136.3(2)
S2 Fe1 Fe2 W1 -66.35(6)
S4B Fe1 Fe2 W1 134.5(5)
N3 W1 Fe2 S3 8.9(2)
S1 W1 Fe2 S3 100.96(9)
N5 W1 Fe2 S3 -78.66(16)
N1 W1 Fe2 S3 -161.3(2)
S2 W1 Fe2 S3 -159.35(9)
Fe1 W1 Fe2 S3 135.47(8)
N3 W1 Fe2 S4B -84.6(5)
S1 W1 Fe2 S4B 7.5(4)
S3 W1 Fe2 S4B -93.4(4)
N5 W1 Fe2 S4B -172.1(5)
N1 W1 Fe2 S4B 105.3(5)
S2 W1 Fe2 S4B 107.2(4)
Fe1 W1 Fe2 S4B 42.0(4)
N3 W1 Fe2 Cl2A 99.4(13)
S1 W1 Fe2 Cl2A -168.5(13)
S3 W1 Fe2 Cl2A 90.5(13)
N5 W1 Fe2 Cl2A 11.9(13)
N1 W1 Fe2 Cl2A -70.8(13)
S2 W1 Fe2 Cl2A -68.8(13)
Fe1 W1 Fe2 Cl2A -134.0(13)
N3 W1 Fe2 Cl2B 88(3)
S1 W1 Fe2 Cl2B -179(3)
S3 W1 Fe2 Cl2B 80(3)
N5 W1 Fe2 Cl2B 1(3)
N1 W1 Fe2 Cl2B -82(3)
S2 W1 Fe2 Cl2B -80(3)
Fe1 W1 Fe2 Cl2B -145(3)
N3 W1 Fe2 S2 168.2(2)
S1 W1 Fe2 S2 -99.69(8)
S3 W1 Fe2 S2 159.35(9)
N5 W1 Fe2 S2 80.69(16)
N1 W1 Fe2 S2 -2.0(2)
Fe1 W1 Fe2 S2 -65.18(6)
N3 W1 Fe2 S4A -92.2(3)
S1 W1 Fe2 S4A -0.1(2)
S3 W1 Fe2 S4A -101.0(2)
N5 W1 Fe2 S4A -179.7(2)
N1 W1 Fe2 S4A 97.7(3)
S2 W1 Fe2 S4A 99.6(2)
Fe1 W1 Fe2 S4A 34.4(2)
N3 W1 Fe2 Fe1 -126.6(2)
S1 W1 Fe2 Fe1 -34.51(6)
S3 W1 Fe2 Fe1 -135.47(8)
N5 W1 Fe2 Fe1 145.87(15)
N1 W1 Fe2 Fe1 63.2(2)
S2 W1 Fe2 Fe1 65.18(6)
Cl1A Fe1 S1 W1 157.4(19)
Cl1B Fe1 S1 W1 143.1(5)
S4A Fe1 S1 W1 -100.7(2)
S2 Fe1 S1 W1 17.30(8)
S4B Fe1 S1 W1 -91.8(4)
Fe2 Fe1 S1 W1 -39.41(6)
N3 W1 S1 Fe1 174.54(16)
S3 W1 S1 Fe1 90.20(7)
N5 W1 S1 Fe1 -143.8(5)
N1 W1 S1 Fe1 -104.21(15)
S2 W1 S1 Fe1 -16.39(8)
Fe2 W1 S1 Fe1 37.46(7)
Cl1A Fe1 S2 Fe2 121.3(16)
S1 Fe1 S2 Fe2 -93.32(9)
Cl1B Fe1 S2 Fe2 134.6(5)
S4A Fe1 S2 Fe2 20.8(2)
S4B Fe1 S2 Fe2 16.5(4)
W1 Fe1 S2 Fe2 -76.40(5)
Cl1A Fe1 S2 W1 -162.3(16)
S1 Fe1 S2 W1 -16.92(8)
Cl1B Fe1 S2 W1 -149.0(5)
S4A Fe1 S2 W1 97.2(2)
S4B Fe1 S2 W1 92.9(4)
Fe2 Fe1 S2 W1 76.40(5)
S3 Fe2 S2 Fe1 93.65(8)
S4B Fe2 S2 Fe1 -20.3(5)
Cl2A Fe2 S2 Fe1 -131.6(9)
Cl2B Fe2 S2 Fe1 -142(3)
S4A Fe2 S2 Fe1 -18.6(2)
W1 Fe2 S2 Fe1 76.35(5)
S3 Fe2 S2 W1 17.30(8)
S4B Fe2 S2 W1 -96.7(5)
Cl2A Fe2 S2 W1 152.1(9)
Cl2B Fe2 S2 W1 142(3)
S4A Fe2 S2 W1 -94.9(2)
Fe1 Fe2 S2 W1 -76.35(5)
N3 W1 S2 Fe1 141.8(6)
S1 W1 S2 Fe1 16.23(8)
S3 W1 S2 Fe1 -91.38(7)
N5 W1 S2 Fe1 -177.73(15)
N1 W1 S2 Fe1 103.91(16)
Fe2 W1 S2 Fe1 -74.85(6)
N3 W1 S2 Fe2 -143.4(6)
S1 W1 S2 Fe2 91.09(7)
S3 W1 S2 Fe2 -16.52(8)
N5 W1 S2 Fe2 -102.87(15)
N1 W1 S2 Fe2 178.77(16)
Fe1 W1 S2 Fe2 74.85(6)
S4B Fe2 S3 W1 103.5(4)
Cl2A Fe2 S3 W1 -146.7(6)
Cl2B Fe2 S3 W1 -141.5(18)
S2 Fe2 S3 W1 -17.66(8)
S4A Fe2 S3 W1 93.7(2)
Fe1 Fe2 S3 W1 38.87(6)
N3 W1 S3 Fe2 -173.97(15)
S1 W1 S3 Fe2 -90.05(7)
N5 W1 S3 Fe2 104.17(15)
N1 W1 S3 Fe2 141.1(5)
S2 W1 S3 Fe2 16.77(8)
Fe1 W1 S3 Fe2 -36.99(6)
Cl1A Fe1 S4A C16A 119.7(10)
S1 Fe1 S4A C16A -8.3(7)
Cl1B Fe1 S4A C16A 118.9(7)
S2 Fe1 S4A C16A -123.6(6)
S4B Fe1 S4A C16A -94(4)
Fe2 Fe1 S4A C16A -103.8(7)
W1 Fe1 S4A C16A -64.5(7)
Cl1A Fe1 S4A Fe2 -136.4(7)
S1 Fe1 S4A Fe2 95.52(15)
Cl1B Fe1 S4A Fe2 -137.24(16)
S2 Fe1 S4A Fe2 -19.7(2)
S4B Fe1 S4A Fe2 9(4)
W1 Fe1 S4A Fe2 39.30(18)
S3 Fe2 S4A C16A 6.3(7)
S4B Fe2 S4A C16A -70(4)
Cl2A Fe2 S4A C16A -123.7(8)
Cl2B Fe2 S4A C16A -118.5(18)
S2 Fe2 S4A C16A 119.0(6)
Fe1 Fe2 S4A C16A 100.0(7)
W1 Fe2 S4A C16A 61.8(7)
S3 Fe2 S4A Fe1 -93.74(17)
S4B Fe2 S4A Fe1 -170(4)
Cl2A Fe2 S4A Fe1 136.3(5)
Cl2B Fe2 S4A Fe1 141.5(17)
S2 Fe2 S4A Fe1 19.0(2)
W1 Fe2 S4A Fe1 -38.16(19)
Fe1 S4A C16A C17A 152.6(13)
Fe2 S4A C16A C17A 81.5(15)
S3 Fe2 S4B C16B 4.3(16)
Cl2A Fe2 S4B C16B -121.5(17)
Cl2B Fe2 S4B C16B -115(2)
S2 Fe2 S4B C16B 120.1(16)
S4A Fe2 S4B C16B 110(4)
Fe1 Fe2 S4B C16B 101.5(16)
W1 Fe2 S4B C16B 60.4(16)
S3 Fe2 S4B Fe1 -97.2(2)
Cl2A Fe2 S4B Fe1 137.0(6)
Cl2B Fe2 S4B Fe1 143.1(18)
S2 Fe2 S4B Fe1 18.6(4)
S4A Fe2 S4B Fe1 9(4)
W1 Fe2 S4B Fe1 -41.2(4)
Cl1A Fe1 S4B C16B 121.3(14)
S1 Fe1 S4B C16B -9.3(12)
Cl1B Fe1 S4B C16B 121.7(11)
S4A Fe1 S4B C16B 87(4)
S2 Fe1 S4B C16B -121.0(11)
Fe2 Fe1 S4B C16B -103.6(12)
W1 Fe1 S4B C16B -64.3(12)
Cl1A Fe1 S4B Fe2 -135.1(8)
S1 Fe1 S4B Fe2 94.3(3)
Cl1B Fe1 S4B Fe2 -134.7(3)
S4A Fe1 S4B Fe2 -170(4)
S2 Fe1 S4B Fe2 -17.4(4)
W1 Fe1 S4B Fe2 39.3(4)
Fe2 S4B C16B C17B -147(3)
Fe1 S4B C16B C17B -77(3)
N3 W1 N1 C2 142.2(7)
S1 W1 N1 C2 56.8(7)
S3 W1 N1 C2 -172.4(5)
N5 W1 N1 C2 -134.6(7)
S2 W1 N1 C2 -46.1(7)
Fe1 W1 N1 C2 5.7(7)
Fe2 W1 N1 C2 -44.5(8)
N3 W1 N1 N2 -42.8(5)
S1 W1 N1 N2 -128.2(5)
S3 W1 N1 N2 2.7(9)
N5 W1 N1 N2 40.5(5)
S2 W1 N1 N2 128.9(5)
Fe1 W1 N1 N2 -179.2(4)
Fe2 W1 N1 N2 130.5(4)
C2 N1 N2 C4 1.3(8)
W1 N1 N2 C4 -174.9(4)
C2 N1 N2 B1 -178.5(6)
W1 N1 N2 B1 5.4(8)
S1 W1 N3 C7 -52.7(6)
S3 W1 N3 C7 51.6(6)
N5 W1 N3 C7 139.0(6)
N1 W1 N3 C7 -141.6(6)
S2 W1 N3 C7 -180.0(5)
Fe1 W1 N3 C7 -46.4(7)
Fe2 W1 N3 C7 44.6(7)
S1 W1 N3 N4 125.5(5)
S3 W1 N3 N4 -130.1(5)
N5 W1 N3 N4 -42.7(5)
N1 W1 N3 N4 36.7(5)
S2 W1 N3 N4 -1.7(10)
Fe1 W1 N3 N4 131.9(4)
Fe2 W1 N3 N4 -137.1(4)
C7 N3 N4 C9 1.3(7)
W1 N3 N4 C9 -177.4(4)
C7 N3 N4 B1 -175.3(6)
W1 N3 N4 B1 6.0(8)
N3 W1 N5 C12 -139.2(7)
S1 W1 N5 C12 178.7(5)
S3 W1 N5 C12 -53.1(7)
N1 W1 N5 C12 138.2(7)
S2 W1 N5 C12 49.5(7)
Fe1 W1 N5 C12 46.7(8)
Fe2 W1 N5 C12 -2.5(7)
N3 W1 N5 N6 35.0(5)
S1 W1 N5 N6 -7.0(9)
S3 W1 N5 N6 121.1(5)
N1 W1 N5 N6 -47.6(5)
S2 W1 N5 N6 -136.2(5)
Fe1 W1 N5 N6 -139.1(4)
Fe2 W1 N5 N6 171.8(5)
C12 N5 N6 C14 -1.3(8)
W1 N5 N6 C14 -177.0(5)
C12 N5 N6 B1 -175.8(7)
W1 N5 N6 B1 8.5(8)
N2 N1 C2 C3 -0.6(8)
W1 N1 C2 C3 174.9(5)
N2 N1 C2 C1 177.5(8)
W1 N1 C2 C1 -7.0(12)
N1 C2 C3 C4 -0.2(9)
C1 C2 C3 C4 -178.4(8)
N1 N2 C4 C3 -1.4(8)
B1 N2 C4 C3 178.3(7)
N1 N2 C4 C5 176.5(7)
B1 N2 C4 C5 -3.8(11)
C2 C3 C4 N2 1.0(9)
C2 C3 C4 C5 -176.7(8)
N4 N3 C7 C8 0.0(8)
W1 N3 C7 C8 178.4(5)
N4 N3 C7 C6 -177.6(7)
W1 N3 C7 C6 0.9(11)
N3 C7 C8 C9 -1.2(8)
C6 C7 C8 C9 176.4(7)
N3 N4 C9 C8 -2.0(8)
B1 N4 C9 C8 174.2(7)
N3 N4 C9 C10 177.4(7)
B1 N4 C9 C10 -6.4(12)
C7 C8 C9 N4 1.9(8)
C7 C8 C9 C10 -177.4(8)
N6 N5 C12 C13 1.4(9)
W1 N5 C12 C13 176.3(5)
N6 N5 C12 C11 -178.7(7)
W1 N5 C12 C11 -3.7(12)
N5 C12 C13 C14 -1.0(10)
C11 C12 C13 C14 179.0(8)
N5 N6 C14 C13 0.7(9)
B1 N6 C14 C13 174.5(7)
N5 N6 C14 C15 -179.7(8)
B1 N6 C14 C15 -5.9(13)
C12 C13 C14 N6 0.2(9)
C12 C13 C14 C15 -179.4(9)
C4 N2 B1 N4 -125.0(7)
N1 N2 B1 N4 54.7(8)
C4 N2 B1 N6 115.7(8)
N1 N2 B1 N6 -64.6(8)
C9 N4 B1 N2 121.7(7)
N3 N4 B1 N2 -62.4(8)
C9 N4 B1 N6 -120.6(7)
N3 N4 B1 N6 55.3(8)
C14 N6 B1 N2 -117.3(8)
N5 N6 B1 N2 56.0(9)
C14 N6 B1 N4 123.3(8)
N5 N6 B1 N4 -63.4(8)
C25A N7A C21A C22A 178.8(15)
C23A N7A C21A C22A -55.3(19)
C27A N7A C21A C22A 55.0(18)
C25A N7A C23A C24A 54(2)
C27A N7A C23A C24A -176.8(15)
C21A N7A C23A C24A -66.7(19)
C23A N7A C25A C26A 58.3(18)
C27A N7A C25A C26A -65.5(18)
C21A N7A C25A C26A 177.8(13)
C25A N7A C27A C28A -49(2)
C23A N7A C27A C28A -179.1(16)
C21A N7A C27A C28A 69.4(18)
C25B N7B C21B C22B -58(3)
C23B N7B C21B C22B 65(3)
C27B N7B C21B C22B 179(3)
C25B N7B C23B C24B -164(3)
C27B N7B C23B C24B -32(4)
C21B N7B C23B C24B 75(3)
C23B N7B C25B C26B -178(3)
C27B N7B C25B C26B 52(4)
C21B N7B C25B C26B -59(4)
C25B N7B C27B C28B 64(3)
C23B N7B C27B C28B -67(3)
C21B N7B C27B C28B -178(2)
